data_4131103
loop_
_publ_author_name
'Ruccolo, Serge'
'Sattler, Wesley'
'Rong, Yi'
'Parkin, Gerard'

_publ_section_title
;
 Modulation of Zn-C Bond Lengths Induced by Ligand Architecture in Zinc
 Carbatrane Compounds.
;
_journal_issue 44
_journal_name_full 'Journal of the American Chemical Society'
_journal_page_first 14542
_journal_page_last 14545
_journal_paper_doi 10.1021/jacs.6b09250
_journal_volume 138
_journal_year 2016
_chemical_formula_sum 'C19 H20 N6 S4 Zn'
_chemical_formula_weight 526.02
_space_group_crystal_system triclinic
_space_group_IT_number 2
_space_group_name_Hall '-P 1'
_space_group_name_H-M_alt 'P -1'
_atom_sites_solution_hydrogens geom
_audit_creation_method SHELXL-2014/7
_cell_angle_alpha 95.951(4)
_cell_angle_beta 106.456(4)
_cell_angle_gamma 96.721(4)
_cell_formula_units_Z 2
_cell_length_a 9.429(2)
_cell_length_b 11.149(3)
_cell_length_c 13.582(3)
_cell_measurement_reflns_used 8893
_cell_measurement_temperature 150(2)
_cell_measurement_theta_max 30.79
_cell_measurement_theta_min 2.26
_cell_volume 1345.8(5)
_computing_cell_refinement 'Bruker SAINT'
_computing_data_collection 'Bruker APEX2'
_computing_data_reduction 'Bruker SAINT'
_computing_molecular_graphics 'Bruker SHELXTL'
_computing_publication_material 'Bruker SHELXTL'
_computing_structure_refinement 'SHELXL-2014/7 (Sheldrick, 2014)'
_computing_structure_solution 'SHELXS-97 (Sheldrick, 2008)'
_diffrn_ambient_temperature 150(2)
_diffrn_measured_fraction_theta_full 1.000
_diffrn_measured_fraction_theta_max 0.986
_diffrn_measurement_device_type 'Bruker APEX-II CCD'
_diffrn_measurement_method '\f and \w scans'
_diffrn_radiation_type MoK\a
_diffrn_radiation_wavelength 0.71073
_diffrn_reflns_av_R_equivalents 0.0347
_diffrn_reflns_av_unetI/netI 0.0471
_diffrn_reflns_Laue_measured_fraction_full 1.000
_diffrn_reflns_Laue_measured_fraction_max 0.986
_diffrn_reflns_limit_h_max 13
_diffrn_reflns_limit_h_min -13
_diffrn_reflns_limit_k_max 16
_diffrn_reflns_limit_k_min -16
_diffrn_reflns_limit_l_max 19
_diffrn_reflns_limit_l_min -19
_diffrn_reflns_number 22036
_diffrn_reflns_point_group_measured_fraction_full 1.000
_diffrn_reflns_point_group_measured_fraction_max 0.986
_diffrn_reflns_theta_full 25.242
_diffrn_reflns_theta_max 30.898
_diffrn_reflns_theta_min 1.580
_exptl_absorpt_coefficient_mu 1.239
_exptl_absorpt_correction_T_max 0.9406
_exptl_absorpt_correction_T_min 0.6503
_exptl_absorpt_correction_type empirical
_exptl_absorpt_process_details sadabs
_exptl_crystal_colour colorless
_exptl_crystal_density_diffrn 1.298
_exptl_crystal_description plate
_exptl_crystal_F_000 540
_exptl_crystal_size_max 0.380
_exptl_crystal_size_mid 0.100
_exptl_crystal_size_min 0.050
_platon_squeeze_details
;
;
_refine_diff_density_max 0.633
_refine_diff_density_min -0.267
_refine_diff_density_rms 0.073
_refine_ls_extinction_method none
_refine_ls_goodness_of_fit_ref 1.027
_refine_ls_hydrogen_treatment constr
_refine_ls_matrix_type full
_refine_ls_number_parameters 317
_refine_ls_number_reflns 8393
_refine_ls_number_restraints 0
_refine_ls_restrained_S_all 1.027
_refine_ls_R_factor_all 0.0572
_refine_ls_R_factor_gt 0.0382
_refine_ls_shift/su_max 0.001
_refine_ls_shift/su_mean 0.000
_refine_ls_structure_factor_coef Fsqd
_refine_ls_weighting_details 'w=1/[\s^2^(Fo^2^)+(0.0433P)^2^] where P=(Fo^2^+2Fc^2^)/3'
_refine_ls_weighting_scheme calc
_refine_ls_wR_factor_gt 0.0877
_refine_ls_wR_factor_ref 0.0935
_reflns_Friedel_coverage 0.000
_reflns_number_gt 6022
_reflns_number_total 8393
_reflns_threshold_expression 'I > 2\s(I)'
_cod_data_source_file tsznsphs10_3.cif
_cod_data_source_block tsznsps10_3
_cod_database_code 4131103
_shelx_shelxl_version_number 2014/7
_shelx_space_group_comment
; 
The symmetry employed for this shelxl refinement is uniquely defined 
by the following loop, which should always be used as a source of 
symmetry information in preference to the above space-group names. 
They are only intended as comments. 
;
_shelx_estimated_absorpt_t_min 0.650
_shelx_estimated_absorpt_t_max 0.941

loop_
_space_group_symop_operation_xyz
'x, y, z'
'-x, -y, -z'

loop_
_atom_site_label
_atom_site_type_symbol
_atom_site_fract_x
_atom_site_fract_y
_atom_site_fract_z
_atom_site_U_iso_or_equiv
_atom_site_adp_type
_atom_site_occupancy
_atom_site_site_symmetry_order
_atom_site_calc_flag
_atom_site_refinement_flags_posn
_atom_site_refinement_flags_adp
_atom_site_refinement_flags_occupancy
_atom_site_disorder_assembly
_atom_site_disorder_group
Zn Zn 0.27268(2) 0.77749(2) 0.17314(2) 0.02505(7) Uani 1 1 d . . . . .
S1 S 0.44048(6) 0.73194(4) -0.02600(4) 0.02885(11) Uani 1 1 d . . . . .
S2 S 0.37111(6) 0.51268(4) 0.06503(4) 0.03184(12) Uani 1 1 d . . . . .
S3 S 0.62706(6) 0.70002(5) 0.17985(4) 0.03130(12) Uani 1 1 d . . . . .
S4 S 0.09690(6) 0.86295(5) 0.24519(4) 0.03536(12) Uani 1 1 d . . . . .
N11 N 0.25987(17) 0.86822(13) 0.05032(12) 0.0242(3) Uani 1 1 d . . . . .
N12 N 0.31490(18) 0.93125(14) -0.08479(12) 0.0269(3) Uani 1 1 d . . . . .
N21 N 0.16397(18) 0.60478(13) 0.14707(12) 0.0263(3) Uani 1 1 d . . . . .
N22 N 0.11456(18) 0.40717(14) 0.09453(13) 0.0292(4) Uani 1 1 d . . . . .
N31 N 0.46624(18) 0.81619(14) 0.29056(12) 0.0291(3) Uani 1 1 d . . . . .
N32 N 0.70130(19) 0.81721(17) 0.37803(13) 0.0352(4) Uani 1 1 d . . . . .
C1 C 0.4450(2) 0.67011(16) 0.08961(14) 0.0257(4) Uani 1 1 d . . . . .
C11 C 0.3333(2) 0.84854(16) -0.01820(14) 0.0242(4) Uani 1 1 d . . . . .
C13 C 0.1888(2) 0.96815(16) 0.02494(15) 0.0269(4) Uani 1 1 d . . . . .
H13A H 0.1268 1.0034 0.0604 0.032 Uiso 1 1 calc R U . . .
C14 C 0.2218(2) 1.00722(17) -0.05780(16) 0.0305(4) Uani 1 1 d . . . . .
H14A H 0.1877 1.0739 -0.0911 0.037 Uiso 1 1 calc R U . . .
C16 C 0.3834(3) 0.9391(2) -0.16740(17) 0.0374(5) Uani 1 1 d . . . . .
H16A H 0.4848 0.9185 -0.1445 0.056 Uiso 1 1 calc R U . . .
H16B H 0.3884 1.0223 -0.1848 0.056 Uiso 1 1 calc R U . . .
H16C H 0.3235 0.8818 -0.2288 0.056 Uiso 1 1 calc R U . . .
C21 C 0.2105(2) 0.51021(16) 0.10515(14) 0.0258(4) Uani 1 1 d . . . . .
C23 C 0.0307(2) 0.55845(18) 0.16357(16) 0.0318(4) Uani 1 1 d . . . . .
H23A H -0.0292 0.6050 0.1931 0.038 Uiso 1 1 calc R U . . .
C24 C -0.0006(2) 0.43697(18) 0.13107(16) 0.0336(4) Uani 1 1 d . . . . .
H24A H -0.0852 0.3830 0.1331 0.040 Uiso 1 1 calc R U . . .
C26 C 0.1296(3) 0.28562(17) 0.05041(17) 0.0373(5) Uani 1 1 d . . . . .
H26A H 0.2354 0.2757 0.0705 0.056 Uiso 1 1 calc R U . . .
H26B H 0.0904 0.2762 -0.0254 0.056 Uiso 1 1 calc R U . . .
H26C H 0.0731 0.2236 0.0766 0.056 Uiso 1 1 calc R U . . .
C31 C 0.5941(2) 0.78139(17) 0.28685(15) 0.0279(4) Uani 1 1 d . . . . .
C33 C 0.4944(3) 0.8768(2) 0.38941(16) 0.0396(5) Uani 1 1 d . . . . .
H33A H 0.4231 0.9128 0.4152 0.048 Uiso 1 1 calc R U . . .
C34 C 0.6380(3) 0.8773(2) 0.44384(18) 0.0456(6) Uani 1 1 d . . . . .
H34A H 0.6860 0.9124 0.5140 0.055 Uiso 1 1 calc R U . . .
C36 C 0.8541(3) 0.7896(3) 0.40446(19) 0.0491(6) Uani 1 1 d . . . . .
H36A H 0.8872 0.7837 0.3422 0.074 Uiso 1 1 calc R U . . .
H36B H 0.8571 0.7118 0.4320 0.074 Uiso 1 1 calc R U . . .
H36C H 0.9206 0.8547 0.4569 0.074 Uiso 1 1 calc R U . . .
C41 C 0.1479(11) 1.0247(4) 0.2738(6) 0.0320(14) Uani 0.635(18) 1 d . . P A 1
C42 C 0.2874(11) 1.0875(5) 0.2765(6) 0.0409(14) Uani 0.635(18) 1 d . . P A 1
H42A H 0.3584 1.0424 0.2590 0.049 Uiso 0.635(18) 1 calc R U P A 1
C43 C 0.3253(14) 1.2139(5) 0.3039(4) 0.0517(18) Uani 0.635(18) 1 d . . P A 1
H43A H 0.4225 1.2534 0.3089 0.062 Uiso 0.635(18) 1 calc R U P A 1
C44 C 0.2189(17) 1.2805(6) 0.3235(5) 0.066(3) Uani 0.635(18) 1 d . . P A 1
H44A H 0.2411 1.3670 0.3382 0.079 Uiso 0.635(18) 1 calc R U P A 1
C45 C 0.0805(15) 1.2220(7) 0.3217(5) 0.060(3) Uani 0.635(18) 1 d . . P A 1
H45A H 0.0090 1.2680 0.3374 0.072 Uiso 0.635(18) 1 calc R U P A 1
C46 C 0.0459(11) 1.0960(8) 0.2971(6) 0.0485(16) Uani 0.635(18) 1 d . . P A 1
H46 H -0.0498 1.0570 0.2960 0.058 Uiso 0.635(18) 1 calc R U P A 1
C41A C 0.1162(12) 1.0182(5) 0.2787(11) 0.039(4) Uani 0.365(18) 1 d G . P A 2
C42A C 0.0012(10) 1.0672(7) 0.3058(9) 0.032(2) Uani 0.365(18) 1 d G . P A 2
H42B H -0.0845 1.0147 0.3080 0.038 Uiso 0.365(18) 1 calc R U P A 2
C45A C 0.0116(11) 1.1928(7) 0.3296(6) 0.036(2) Uani 0.365(18) 1 d G . P A 2
H45B H -0.0670 1.2262 0.3482 0.043 Uiso 0.365(18) 1 calc R U P A 2
C44A C 0.1370(14) 1.2695(5) 0.3264(5) 0.038(3) Uani 0.365(18) 1 d G . P A 2
H44B H 0.1441 1.3554 0.3427 0.045 Uiso 0.365(18) 1 calc R U P A 2
C43A C 0.2520(13) 1.2206(7) 0.2993(6) 0.033(2) Uani 0.365(18) 1 d G . P A 2
H43B H 0.3377 1.2730 0.2970 0.040 Uiso 0.365(18) 1 calc R U P A 2
C46A C 0.2416(12) 1.0949(7) 0.2754(9) 0.041(3) Uani 0.365(18) 1 d G . P A 2
H46C H 0.3202 1.0615 0.2569 0.049 Uiso 0.365(18) 1 calc R U P A 2

loop_
_atom_site_aniso_label
_atom_site_aniso_U_11
_atom_site_aniso_U_22
_atom_site_aniso_U_33
_atom_site_aniso_U_23
_atom_site_aniso_U_13
_atom_site_aniso_U_12
Zn 0.02815(12) 0.02013(11) 0.02936(12) 0.00473(8) 0.01096(9) 0.00670(8)
S1 0.0340(3) 0.0279(2) 0.0320(3) 0.00841(19) 0.0164(2) 0.0140(2)
S2 0.0368(3) 0.0193(2) 0.0457(3) 0.0028(2) 0.0212(2) 0.00866(19)
S3 0.0273(2) 0.0344(3) 0.0346(3) 0.0047(2) 0.0103(2) 0.0121(2)
S4 0.0384(3) 0.0319(3) 0.0423(3) 0.0044(2) 0.0198(2) 0.0131(2)
N11 0.0252(8) 0.0199(7) 0.0289(8) 0.0042(6) 0.0087(7) 0.0070(6)
N12 0.0313(9) 0.0234(8) 0.0285(8) 0.0073(6) 0.0108(7) 0.0065(6)
N21 0.0280(8) 0.0207(7) 0.0325(9) 0.0049(6) 0.0115(7) 0.0063(6)
N22 0.0325(9) 0.0198(7) 0.0345(9) 0.0046(6) 0.0083(7) 0.0043(6)
N31 0.0305(9) 0.0284(8) 0.0304(9) 0.0057(7) 0.0103(7) 0.0081(7)
N32 0.0317(9) 0.0421(10) 0.0309(9) 0.0089(8) 0.0065(8) 0.0063(8)
C1 0.0276(9) 0.0233(9) 0.0288(10) 0.0069(7) 0.0104(8) 0.0070(7)
C11 0.0240(9) 0.0208(8) 0.0271(9) 0.0030(7) 0.0058(7) 0.0055(7)
C13 0.0281(10) 0.0223(9) 0.0316(10) 0.0034(7) 0.0085(8) 0.0109(7)
C14 0.0357(11) 0.0212(9) 0.0351(11) 0.0060(8) 0.0088(9) 0.0090(8)
C16 0.0453(13) 0.0366(11) 0.0394(12) 0.0153(9) 0.0217(10) 0.0111(10)
C21 0.0292(10) 0.0213(9) 0.0280(9) 0.0059(7) 0.0083(8) 0.0063(7)
C23 0.0318(10) 0.0304(10) 0.0381(11) 0.0102(9) 0.0150(9) 0.0076(8)
C24 0.0323(11) 0.0305(10) 0.0414(12) 0.0101(9) 0.0148(9) 0.0044(8)
C26 0.0433(12) 0.0194(9) 0.0461(13) 0.0007(8) 0.0105(10) 0.0037(8)
C31 0.0292(10) 0.0258(9) 0.0307(10) 0.0102(8) 0.0093(8) 0.0054(8)
C33 0.0425(13) 0.0469(13) 0.0305(11) -0.0005(9) 0.0134(10) 0.0102(10)
C34 0.0455(14) 0.0602(15) 0.0295(11) 0.0028(10) 0.0093(10) 0.0093(12)
C36 0.0326(12) 0.0679(17) 0.0431(14) 0.0091(12) 0.0036(10) 0.0109(11)
C41 0.052(3) 0.025(3) 0.025(3) 0.0045(19) 0.014(3) 0.019(2)
C42 0.058(4) 0.026(2) 0.036(3) 0.0028(18) 0.012(2) 0.003(2)
C43 0.067(5) 0.038(2) 0.042(2) 0.0019(18) 0.008(3) 0.001(3)
C44 0.110(8) 0.032(2) 0.054(3) -0.001(2) 0.019(4) 0.022(4)
C45 0.082(7) 0.050(4) 0.049(3) 0.004(3) 0.013(4) 0.037(5)
C46 0.055(4) 0.056(3) 0.037(3) 0.007(2) 0.010(3) 0.027(3)
C41A 0.032(5) 0.054(7) 0.026(5) -0.001(4) 0.001(4) 0.014(4)
C42A 0.039(5) 0.031(4) 0.028(4) -0.003(3) 0.011(3) 0.016(3)
C45A 0.031(4) 0.035(4) 0.039(4) -0.004(3) 0.009(3) 0.010(3)
C44A 0.045(7) 0.030(5) 0.036(4) 0.007(4) 0.006(5) 0.012(4)
C43A 0.024(5) 0.031(4) 0.037(4) 0.004(3) -0.001(3) 0.000(3)
C46A 0.049(7) 0.046(5) 0.034(4) 0.008(3) 0.016(5) 0.022(5)

loop_
_atom_type_symbol
_atom_type_description
_atom_type_scat_dispersion_real
_atom_type_scat_dispersion_imag
_atom_type_scat_source
C C 0.0033 0.0016 'International Tables Vol C Tables 4.2.6.8 and 6.1.1.4'
H H 0.0000 0.0000 'International Tables Vol C Tables 4.2.6.8 and 6.1.1.4'
N N 0.0061 0.0033 'International Tables Vol C Tables 4.2.6.8 and 6.1.1.4'
S S 0.1246 0.1234 'International Tables Vol C Tables 4.2.6.8 and 6.1.1.4'
Zn Zn 0.2839 1.4301 'International Tables Vol C Tables 4.2.6.8 and 6.1.1.4'

loop_
_geom_angle_atom_site_label_1
_geom_angle_atom_site_label_2
_geom_angle_atom_site_label_3
_geom_angle
N21 Zn N31 116.54(6)
N21 Zn N11 118.26(6)
N31 Zn N11 116.62(7)
N21 Zn S4 94.68(5)
N31 Zn S4 103.55(5)
N11 Zn S4 101.30(5)
N21 Zn C1 80.81(6)
N31 Zn C1 79.84(6)
N11 Zn C1 79.81(6)
S4 Zn C1 175.28(4)
C11 S1 C1 101.49(9)
C21 S2 C1 102.53(9)
C31 S3 C1 101.40(9)
C41A S4 Zn 120.0(3)
C41 S4 Zn 109.5(3)
C11 N11 C13 105.91(15)
C11 N11 Zn 124.53(12)
C13 N11 Zn 129.28(12)
C11 N12 C14 107.19(16)
C11 N12 C16 125.67(16)
C14 N12 C16 127.13(16)
C21 N21 C23 105.77(16)
C21 N21 Zn 123.63(13)
C23 N21 Zn 130.57(13)
C21 N22 C24 107.80(16)
C21 N22 C26 125.82(17)
C24 N22 C26 126.37(17)
C31 N31 C33 105.63(17)
C31 N31 Zn 124.75(13)
C33 N31 Zn 129.57(14)
C31 N32 C34 107.38(18)
C31 N32 C36 126.32(18)
C34 N32 C36 126.16(19)
S1 C1 S2 112.18(10)
S1 C1 S3 111.67(10)
S2 C1 S3 111.89(10)
S1 C1 Zn 107.22(8)
S2 C1 Zn 106.16(8)
S3 C1 Zn 107.32(9)
N11 C11 N12 110.99(15)
N11 C11 S1 126.39(14)
N12 C11 S1 122.62(14)
C14 C13 N11 109.36(16)
C13 C14 N12 106.55(16)
N21 C21 N22 110.79(17)
N21 C21 S2 126.78(14)
N22 C21 S2 122.42(14)
C24 C23 N21 109.41(18)
C23 C24 N22 106.22(18)
N31 C31 N32 110.91(17)
N31 C31 S3 126.51(15)
N32 C31 S3 122.58(15)
C34 C33 N31 109.7(2)
C33 C34 N32 106.4(2)
C46 C41 C42 116.4(5)
C46 C41 S4 119.4(6)
C42 C41 S4 124.2(5)
C43 C42 C41 122.4(6)
C44 C43 C42 118.9(6)
C45 C44 C43 120.4(5)
C44 C45 C46 120.0(5)
C45 C46 C41 121.9(6)
C42A C41A C46A 120.0
C42A C41A S4 118.8(5)
C46A C41A S4 121.2(5)
C41A C42A C45A 120.0
C42A C45A C44A 120.0
C43A C44A C45A 120.0
C44A C43A C46A 120.0
C43A C46A C41A 120.0

loop_
_geom_bond_atom_site_label_1
_geom_bond_atom_site_label_2
_geom_bond_distance
Zn N21 2.0186(16)
Zn N31 2.0210(17)
Zn N11 2.0212(16)
Zn S4 2.3890(6)
Zn C1 2.5651(18)
S1 C11 1.7496(18)
S1 C1 1.7708(19)
S2 C21 1.747(2)
S2 C1 1.7715(19)
S3 C31 1.755(2)
S3 C1 1.7745(19)
S4 C41A 1.719(5)
S4 C41 1.783(5)
N11 C11 1.324(2)
N11 C13 1.390(2)
N12 C11 1.349(2)
N12 C14 1.384(2)
N12 C16 1.450(2)
N21 C21 1.324(2)
N21 C23 1.389(2)
N22 C21 1.344(2)
N22 C24 1.375(3)
N22 C26 1.463(2)
N31 C31 1.321(2)
N31 C33 1.377(3)
N32 C31 1.345(2)
N32 C34 1.370(3)
N32 C36 1.461(3)
C13 C14 1.348(3)
C23 C24 1.351(3)
C33 C34 1.346(3)
C41 C46 1.399(6)
C41 C42 1.405(8)
C42 C43 1.396(6)
C43 C44 1.384(7)
C44 C45 1.381(8)
C45 C46 1.388(8)
C41A C42A 1.3900
C41A C46A 1.3900
C42A C45A 1.3900
C45A C44A 1.3900
C44A C43A 1.3900
C43A C46A 1.3900

loop_
_geom_torsion_atom_site_label_1
_geom_torsion_atom_site_label_2
_geom_torsion_atom_site_label_3
_geom_torsion_atom_site_label_4
_geom_torsion
C11 S1 C1 S2 122.03(10)
C11 S1 C1 S3 -111.44(10)
C11 S1 C1 Zn 5.85(10)
C21 S2 C1 S1 -114.16(11)
C21 S2 C1 S3 119.42(11)
C21 S2 C1 Zn 2.65(10)
C31 S3 C1 S1 121.12(11)
C31 S3 C1 S2 -112.19(11)
C31 S3 C1 Zn 3.89(10)
C13 N11 C11 N12 0.9(2)
Zn N11 C11 N12 -173.53(12)
C13 N11 C11 S1 -178.63(14)
Zn N11 C11 S1 7.0(2)
C14 N12 C11 N11 -1.0(2)
C16 N12 C11 N11 177.86(18)
C14 N12 C11 S1 178.55(14)
C16 N12 C11 S1 -2.6(3)
C1 S1 C11 N11 -8.71(19)
C1 S1 C11 N12 171.84(15)
C11 N11 C13 C14 -0.4(2)
Zn N11 C13 C14 173.60(13)
N11 C13 C14 N12 -0.1(2)
C11 N12 C14 C13 0.7(2)
C16 N12 C14 C13 -178.16(19)
C23 N21 C21 N22 -0.1(2)
Zn N21 C21 N22 -178.40(12)
C23 N21 C21 S2 178.70(14)
Zn N21 C21 S2 0.4(2)
C24 N22 C21 N21 0.3(2)
C26 N22 C21 N21 179.49(18)
C24 N22 C21 S2 -178.56(14)
C26 N22 C21 S2 0.6(3)
C1 S2 C21 N21 -2.4(2)
C1 S2 C21 N22 176.26(15)
C21 N21 C23 C24 -0.1(2)
Zn N21 C23 C24 177.97(14)
N21 C23 C24 N22 0.3(2)
C21 N22 C24 C23 -0.4(2)
C26 N22 C24 C23 -179.55(19)
C33 N31 C31 N32 -0.2(2)
Zn N31 C31 N32 -177.79(13)
C33 N31 C31 S3 -179.91(15)
Zn N31 C31 S3 2.5(2)
C34 N32 C31 N31 0.5(2)
C36 N32 C31 N31 176.5(2)
C34 N32 C31 S3 -179.75(16)
C36 N32 C31 S3 -3.7(3)
C1 S3 C31 N31 -4.60(19)
C1 S3 C31 N32 175.72(16)
C31 N31 C33 C34 -0.2(3)
Zn N31 C33 C34 177.22(16)
N31 C33 C34 N32 0.5(3)
C31 N32 C34 C33 -0.6(3)
C36 N32 C34 C33 -176.6(2)
Zn S4 C41 C46 167.3(4)
Zn S4 C41 C42 -13.7(6)
C46 C41 C42 C43 2.0(7)
S4 C41 C42 C43 -177.0(6)
C41 C42 C43 C44 -3.7(7)
C42 C43 C44 C45 3.7(9)
C43 C44 C45 C46 -2.0(11)
C44 C45 C46 C41 0.2(10)
C42 C41 C46 C45 -0.2(7)
S4 C41 C46 C45 178.9(7)
Zn S4 C41A C42A 170.5(3)
Zn S4 C41A C46A -7.2(8)
C46A C41A C42A C45A 0.0
S4 C41A C42A C45A -177.7(9)
C41A C42A C45A C44A 0.0
C42A C45A C44A C43A 0.0
C45A C44A C43A C46A 0.0
C44A C43A C46A C41A 0.0
C42A C41A C46A C43A 0.0
S4 C41A C46A C43A 177.7(10)

loop_
_platon_squeeze_void_nr
_platon_squeeze_void_average_x
_platon_squeeze_void_average_y
_platon_squeeze_void_average_z
_platon_squeeze_void_volume
_platon_squeeze_void_count_electrons
_platon_squeeze_void_content
1 -0.010 0.500 0.500 332 88 ' '
